data_2237043
loop_
_publ_author_name
'Burrow, Robert A.'
'da Silva, Rubia M. Siqueira'

_publ_section_title
;
 <i>rac</i>-Ethyl(phenyl)phosphinic acid
;
_journal_coeditor_code SU2532
_journal_issue 12
_journal_name_full 'Acta Crystallographica Section E'
_journal_page_first o3488
_journal_paper_doi 10.1107/S160053681204812X
_journal_volume 68
_journal_year 2012
_chemical_formula_iupac 'C8 H11 O2 P'
_chemical_formula_moiety 'C8 H11 O2 P'
_chemical_formula_sum 'C8 H11 O2 P'
_chemical_formula_weight 170.14
_chemical_melting_point_gt 336
_chemical_melting_point_lt 341
_chemical_name_common 'Rubia: RS087:PhPEtO2H'
_chemical_name_systematic
;
<i>rac</i>-Ethyl(phenyl)phosphinic acid
;
_space_group_crystal_system orthorhombic
_space_group_IT_number 60
_space_group_name_Hall '-P 2n 2ab'
_space_group_name_H-M_alt 'P b c n'
_atom_sites_solution_hydrogens geom
_atom_sites_solution_primary direct
_atom_sites_solution_secondary difmap
_cell_angle_alpha 90
_cell_angle_beta 90
_cell_angle_gamma 90
_cell_formula_units_Z 8
_cell_length_a 13.5314(16)
_cell_length_b 8.0328(9)
_cell_length_c 15.922(2)
_cell_measurement_reflns_used 2263
_cell_measurement_temperature 296.(2)
_cell_measurement_theta_max 26.4776
_cell_measurement_theta_min 2.5584
_cell_volume 1730.6(4)
_computing_cell_refinement 'SAINT (Bruker, 2012)'
_computing_data_collection 'APEX2 (Bruker, 2012)'
_computing_data_reduction 'SAINT (Bruker, 2012)'
_computing_molecular_graphics 'DIAMOND (Brandenburg, 2012)'
_computing_publication_material 'SHELXL97 (Sheldrick, 2008) and publCIF (Westrip, 2010)'
_computing_structure_refinement 'SHELXL97 (Sheldrick, 2008)'
_computing_structure_solution 'SHELXS97 (Sheldrick, 2008)'
_diffrn_ambient_temperature 296.(2)
_diffrn_detector_area_resol_mean 8.3333
_diffrn_measured_fraction_theta_full 0.998
_diffrn_measured_fraction_theta_max 0.998
_diffrn_measurement_device_type 'Bruker X8 Kappa APEXII'
_diffrn_measurement_method '0.5 \% \w & \f scans'
_diffrn_radiation_monochromator 'graphite crystal'
_diffrn_radiation_type 'Mo K\a'
_diffrn_radiation_wavelength 0.71073
_diffrn_reflns_av_R_equivalents 0.0544
_diffrn_reflns_av_sigmaI/netI 0.0443
_diffrn_reflns_limit_h_max 19
_diffrn_reflns_limit_h_min -19
_diffrn_reflns_limit_k_max 11
_diffrn_reflns_limit_k_min -9
_diffrn_reflns_limit_l_max 22
_diffrn_reflns_limit_l_min -18
_diffrn_reflns_number 14069
_diffrn_reflns_theta_full 30.51
_diffrn_reflns_theta_max 30.51
_diffrn_reflns_theta_min 3.21
_exptl_absorpt_coefficient_mu 0.265
_exptl_absorpt_correction_T_max 0.971
_exptl_absorpt_correction_T_min 0.906
_exptl_absorpt_correction_type multi-scan
_exptl_absorpt_process_details
;
(SADABS; Bruker, 2012)
;
_exptl_crystal_colour colourless
_exptl_crystal_density_diffrn 1.306
_exptl_crystal_density_method 'not measured'
_exptl_crystal_description block
_exptl_crystal_F_000 720
_exptl_crystal_size_max 0.410
_exptl_crystal_size_mid 0.120
_exptl_crystal_size_min 0.110
_refine_diff_density_max 0.241
_refine_diff_density_min -0.335
_refine_ls_extinction_method none
_refine_ls_goodness_of_fit_ref 1.094
_refine_ls_hydrogen_treatment mixed
_refine_ls_matrix_type full
_refine_ls_number_parameters 104
_refine_ls_number_reflns 2650
_refine_ls_number_restraints 0
_refine_ls_restrained_S_all 1.094
_refine_ls_R_factor_all 0.0918
_refine_ls_R_factor_gt 0.0445
_refine_ls_shift/su_max 0.000
_refine_ls_shift/su_mean 0.000
_refine_ls_structure_factor_coef Fsqd
_refine_ls_weighting_details 'calc w=1/[\s^2^(Fo^2^)+(0.0525P)^2^+0.0622P] where P=(Fo^2^+2Fc^2^)/3'
_refine_ls_weighting_scheme calc
_refine_ls_wR_factor_gt 0.1054
_refine_ls_wR_factor_ref 0.1278
_reflns_number_gt 1499
_reflns_number_total 2650
_reflns_threshold_expression I>2sigma(I)
_cod_data_source_file su2532.cif
_cod_data_source_block I
_cod_database_code 2237043
_cod_database_fobs_code 2237043

loop_
_space_group_symop_id
_space_group_symop_operation_xyz
1 'x, y, z'
2 'x+1/2, -y+1/2, -z'
3 '-x, y, -z+1/2'
4 '-x+1/2, -y+1/2, z+1/2'
5 '-x, -y, -z'
6 '-x-1/2, y-1/2, z'
7 'x, -y, z-1/2'
8 'x-1/2, y-1/2, -z-1/2'

loop_
_atom_site_type_symbol
_atom_site_label
_atom_site_fract_x
_atom_site_fract_y
_atom_site_fract_z
_atom_site_U_iso_or_equiv
_atom_site_adp_type
_atom_site_calc_flag
_atom_site_refinement_flags
_atom_site_occupancy
P P1 0.31872(4) 0.19541(6) 0.40958(3) 0.03859(18) Uani d . 1
O O1 0.34640(11) 0.35269(17) 0.35798(8) 0.0468(4) Uani d . 1
H H1 0.3212(16) 0.444(3) 0.3780(15) 0.07 Uiso d . 1
O O2 0.21554(10) 0.13429(17) 0.39751(8) 0.0496(4) Uani d . 1
C C11 0.40682(16) 0.0441(3) 0.37446(13) 0.0539(5) Uani d . 1
H H11A 0.4004 -0.0541 0.4095 0.065 Uiso calc R 1
H H11B 0.3897 0.012 0.3176 0.065 Uiso calc R 1
C C12 0.51433(18) 0.0978(3) 0.37521(16) 0.0740(7) Uani d . 1
H H12C 0.5222 0.1953 0.341 0.111 Uiso calc R 1
H H12A 0.5547 0.0096 0.3533 0.111 Uiso calc R 1
H H12B 0.5341 0.1224 0.4318 0.111 Uiso calc R 1
C C21 0.33743(13) 0.2444(2) 0.51841(11) 0.0368(4) Uani d . 1
C C22 0.41968(14) 0.3314(2) 0.54585(13) 0.0474(5) Uani d . 1
H H22 0.4675 0.3645 0.5073 0.057 Uiso calc R 1
C C23 0.43146(16) 0.3697(3) 0.62986(14) 0.0584(6) Uani d . 1
H H23 0.4868 0.4286 0.6476 0.07 Uiso calc R 1
C C24 0.36130(17) 0.3207(3) 0.68740(14) 0.0579(6) Uani d . 1
H H24 0.3694 0.3464 0.7439 0.069 Uiso calc R 1
C C25 0.28001(17) 0.2344(3) 0.66167(13) 0.0576(6) Uani d . 1
H H25 0.2329 0.2012 0.7008 0.069 Uiso calc R 1
C C26 0.26725(15) 0.1960(2) 0.57756(12) 0.0466(5) Uani d . 1
H H26 0.2115 0.1374 0.5605 0.056 Uiso calc R 1

loop_
_atom_site_aniso_label
_atom_site_aniso_U_11
_atom_site_aniso_U_22
_atom_site_aniso_U_33
_atom_site_aniso_U_12
_atom_site_aniso_U_13
_atom_site_aniso_U_23
P1 0.0484(3) 0.0289(3) 0.0386(3) 0.0015(2) -0.0015(2) 0.0000(2)
O1 0.0652(9) 0.0336(8) 0.0416(8) 0.0046(7) 0.0087(6) 0.0029(6)
O2 0.0536(8) 0.0376(8) 0.0576(9) -0.0038(7) -0.0134(7) -0.0018(6)
C11 0.0701(13) 0.0399(12) 0.0516(12) 0.0116(11) 0.0031(10) -0.0035(9)
C12 0.0666(15) 0.0666(17) 0.0887(19) 0.0219(13) 0.0124(13) -0.0028(14)
C21 0.0423(10) 0.0295(9) 0.0386(9) 0.0002(8) 0.0005(7) 0.0011(8)
C22 0.0479(11) 0.0445(12) 0.0498(12) -0.0086(9) -0.0002(9) -0.0006(9)
C23 0.0613(14) 0.0576(14) 0.0563(13) -0.0077(11) -0.0151(11) -0.0097(11)
C24 0.0732(16) 0.0599(15) 0.0405(11) 0.0076(12) -0.0076(11) -0.0081(10)
C25 0.0620(14) 0.0667(15) 0.0442(12) 0.0032(11) 0.0132(10) 0.0001(11)
C26 0.0444(11) 0.0458(12) 0.0496(12) -0.0047(9) 0.0028(8) -0.0014(9)

loop_
_atom_type_symbol
_atom_type_description
_atom_type_scat_dispersion_real
_atom_type_scat_dispersion_imag
_atom_type_scat_source
C C 0.0033 0.0016 'International Tables Vol C Tables 4.2.6.8 and 6.1.1.4'
H H 0.0000 0.0000 'International Tables Vol C Tables 4.2.6.8 and 6.1.1.4'
O O 0.0106 0.0060 'International Tables Vol C Tables 4.2.6.8 and 6.1.1.4'
P P 0.1023 0.0942 'International Tables Vol C Tables 4.2.6.8 and 6.1.1.4'

loop_
_geom_angle_atom_site_label_1
_geom_angle_atom_site_label_2
_geom_angle_atom_site_label_3
_geom_angle
O2 P1 O1 115.16(8)
O2 P1 C11 111.05(10)
O1 P1 C11 103.08(9)
O2 P1 C21 109.17(8)
O1 P1 C21 107.36(8)
C11 P1 C21 110.87(9)
P1 O1 H1 113.5(16)
C12 C11 P1 116.28(16)
C12 C11 H11A 108.2
P1 C11 H11A 108.2
C12 C11 H11B 108.2
P1 C11 H11B 108.2
H11A C11 H11B 107.4
C11 C12 H12C 109.5
C11 C12 H12A 109.5
H12C C12 H12A 109.5
C11 C12 H12B 109.5
H12C C12 H12B 109.5
H12A C12 H12B 109.5
C22 C21 C26 118.40(18)
C22 C21 P1 121.91(14)
C26 C21 P1 119.69(14)
C23 C22 C21 120.68(19)
C23 C22 H22 119.7
C21 C22 H22 119.7
C24 C23 C22 120.06(19)
C24 C23 H23 120.0
C22 C23 H23 120.0
C25 C24 C23 120.1(2)
C25 C24 H24 119.9
C23 C24 H24 119.9
C24 C25 C26 120.3(2)
C24 C25 H25 119.8
C26 C25 H25 119.8
C25 C26 C21 120.43(19)
C25 C26 H26 119.8
C21 C26 H26 119.8

loop_
_geom_bond_atom_site_label_1
_geom_bond_atom_site_label_2
_geom_bond_distance
P1 O2 1.4925(14)
P1 O1 1.5529(14)
P1 C11 1.792(2)
P1 C21 1.7950(19)
O1 H1 0.87(2)
C11 C12 1.517(3)
C11 H11A 0.97
C11 H11B 0.97
C12 H12C 0.96
C12 H12A 0.96
C12 H12B 0.96
C21 C22 1.385(2)
C21 C26 1.393(3)
C22 C23 1.382(3)
C22 H22 0.93
C23 C24 1.377(3)
C23 H23 0.93
C24 C25 1.363(3)
C24 H24 0.93
C25 C26 1.385(3)
C25 H25 0.93
C26 H26 0.93

loop_
_geom_hbond_atom_site_label_D
_geom_hbond_atom_site_label_H
_geom_hbond_atom_site_label_A
_geom_hbond_site_symmetry_A
_geom_hbond_distance_DH
_geom_hbond_distance_HA
_geom_hbond_distance_DA
_geom_hbond_angle_DHA
_geom_hbond_publ_flag
O1 H1 O2 6_665 0.87(2) 1.64(2) 2.4931(19) 168(2) yes

loop_
_geom_torsion_atom_site_label_1
_geom_torsion_atom_site_label_2
_geom_torsion_atom_site_label_3
_geom_torsion_atom_site_label_4
_geom_torsion
O2 P1 C11 C12 174.11(16)
O1 P1 C11 C12 50.26(18)
C21 P1 C11 C12 -64.34(19)
O2 P1 C21 C22 -168.19(15)
O1 P1 C21 C22 -42.73(17)
C11 P1 C21 C22 69.16(18)
O2 P1 C21 C26 11.07(18)
O1 P1 C21 C26 136.53(16)
C11 P1 C21 C26 -111.58(17)
C26 C21 C22 C23 -0.3(3)
P1 C21 C22 C23 179.01(16)
C21 C22 C23 C24 0.3(3)
C22 C23 C24 C25 -0.1(3)
C23 C24 C25 C26 -0.2(3)
C24 C25 C26 C21 0.2(3)
C22 C21 C26 C25 0.0(3)
P1 C21 C26 C25 -179.28(15)

loop_
_cod_related_entry_id
_cod_related_entry_database
_cod_related_entry_code
1 ChemSpider 9943661
